data_7044380
loop_
_publ_author_name
'Izod, Keith'
'Evans, Peter'
'Waddell, Paul G.'

_publ_section_title
;
 Desolvation and aggregation of sterically demanding alkali metal
 diarylphosphides
;
_journal_name_full 'Dalton Trans.'
_journal_paper_doi 10.1039/C7DT02238G
_journal_year 2017
_chemical_absolute_configuration ad
_chemical_formula_moiety 'C33 H57 N3 Na P'
_chemical_formula_sum 'C33 H57 N3 Na P'
_chemical_formula_weight 549.77
_space_group_crystal_system tetragonal
_space_group_IT_number 96
_space_group_name_Hall 'P 4nw 2abw'
_space_group_name_H-M_alt 'P 43 21 2'
_symmetry_space_group_name_Hall 'P 4nw 2abw'
_symmetry_space_group_name_H-M 'P 43 21 2'
_atom_sites_solution_hydrogens geom
_atom_sites_solution_primary dual
_audit_creation_date 2016-11-10
_audit_creation_method
;
Olex2 1.2
(compiled Sep  9 2016 16:03:45 for OlexSys, GUI svn.r5227)
;
_audit_update_record
;
2017-06-20 deposited with the CCDC.
2017-07-20 downloaded from the CCDC.
;
_cell_angle_alpha 90
_cell_angle_beta 90
_cell_angle_gamma 90
_cell_formula_units_Z 8
_cell_length_a 12.67110(10)
_cell_length_b 12.67110(10)
_cell_length_c 42.8676(5)
_cell_measurement_reflns_used 14842
_cell_measurement_temperature 150.0(2)
_cell_measurement_theta_max 66.6280
_cell_measurement_theta_min 3.5970
_cell_volume 6882.68(11)
_computing_cell_refinement 'CrysAlisPro 1.171.38.42b (Rigaku OD, 2015)'
_computing_data_collection 'CrysAlisPro 1.171.38.42b (Rigaku OD, 2015)'
_computing_data_reduction 'CrysAlisPro 1.171.38.42b (Rigaku OD, 2015)'
_computing_molecular_graphics 'Olex2 (Dolomanov et al., 2009)'
_computing_publication_material 'Olex2 (Dolomanov et al., 2009)'
_computing_structure_refinement 'XL (Sheldrick, 2008)'
_computing_structure_solution 'XT (Sheldrick, 2015)'
_diffrn_ambient_environment air
_diffrn_ambient_temperature 150.0(2)
_diffrn_detector 'CCD plate'
_diffrn_detector_area_resol_mean 10.3968
_diffrn_detector_type Atlas
_diffrn_measured_fraction_theta_full 1.000
_diffrn_measured_fraction_theta_max 0.999
_diffrn_measurement_details
;
List of Runs (angles in degrees, time in seconds):

  # Type    Start    End  Width  t~exp~   \w     \q     \k     \f   Frames
#--------------------------------------------------------------------------
  1  \w     19.00  84.00   1.00   20.00    --   41.59 -99.00   0.00   65
  2  \w     21.00  53.00   1.00   20.00    --   41.59  38.00-180.00   32
  3  \w     15.00 116.00   1.00   20.00    --   41.59  57.00-150.00  101
  4  \w     75.00 110.00   1.00   80.00    --   93.50 -93.00-139.00   35
  5  \w     66.00 114.00   1.00   80.00    --   93.50  45.00-150.00   48
  6  \w     15.00 100.00   1.00   80.00    --   93.50 -77.00 -60.00   85
  7  \w     24.00 121.00   1.00   80.00    --   93.50 -45.00  30.00   97
  8  \w     55.00 124.00   1.00   80.00    --   93.50 -61.00 -60.00   69
  9  \w     63.00 157.00   1.00   80.00    --   93.50  30.00 150.00   94
 10  \w      8.00 129.00   1.00   80.00    --   93.50 -91.00 -63.99  121
 11  \w     32.00  94.00   1.00   80.00    --   93.50 -45.00 -60.00   62
 12  \w     17.00  91.00   1.00   80.00    --   93.50-115.00 -73.00   74
 13  \w     94.00 170.00   1.00   80.00    --   93.50  30.00-150.00   76
 14  \w     20.00  51.00   1.00   80.00    --   93.50 -61.00 -60.00   31
 15  \w     37.00  63.00   1.00   80.00    --   93.50 -93.00-139.00   26
 16  \w     66.00 104.00   1.00   80.00    --   93.50 -92.00 -24.17   38
 17  \w    122.00 150.00   1.00   80.00    --   93.50 125.00   0.00   28
 18  \w     11.00  37.00   1.00   80.00    --   93.50 -94.00  30.00   26
 19  \w     98.00 124.00   1.00   80.00    --   93.50 -93.00-102.10   26
;
_diffrn_measurement_device 'four-circle diffractometer'
_diffrn_measurement_device_type 'Xcalibur, Atlas, Gemini ultra'
_diffrn_measurement_method '\w scans'
_diffrn_orient_matrix_type 'CrysAlisPro convention (1999,Acta A55,543-557)'
_diffrn_orient_matrix_UB_11 0.0572504000
_diffrn_orient_matrix_UB_12 -0.1054559000
_diffrn_orient_matrix_UB_13 0.0057567000
_diffrn_orient_matrix_UB_21 0.1072751000
_diffrn_orient_matrix_UB_22 0.0568153000
_diffrn_orient_matrix_UB_23 -0.0021129000
_diffrn_orient_matrix_UB_31 -0.0029468000
_diffrn_orient_matrix_UB_32 0.0205720000
_diffrn_orient_matrix_UB_33 0.0354075000
_diffrn_radiation_monochromator mirror
_diffrn_radiation_probe x-ray
_diffrn_radiation_type CuK\a
_diffrn_radiation_wavelength 1.54184
_diffrn_reflns_av_R_equivalents 0.0594
_diffrn_reflns_av_unetI/netI 0.0277
_diffrn_reflns_Laue_measured_fraction_full 1.000
_diffrn_reflns_Laue_measured_fraction_max 0.999
_diffrn_reflns_limit_h_max 15
_diffrn_reflns_limit_h_min -15
_diffrn_reflns_limit_k_max 14
_diffrn_reflns_limit_k_min -15
_diffrn_reflns_limit_l_max 50
_diffrn_reflns_limit_l_min -32
_diffrn_reflns_number 52251
_diffrn_reflns_point_group_measured_fraction_full 1.000
_diffrn_reflns_point_group_measured_fraction_max 0.999
_diffrn_reflns_theta_full 66.500
_diffrn_reflns_theta_max 66.892
_diffrn_reflns_theta_min 3.637
_diffrn_source 'fine-focus sealed X-ray tube'
_diffrn_source_type 'Enhance Ultra (Cu) X-ray Source'
_exptl_absorpt_coefficient_mu 0.993
_exptl_absorpt_correction_T_max 1.00000
_exptl_absorpt_correction_T_min 0.71608
_exptl_absorpt_correction_type multi-scan
_exptl_absorpt_process_details
;
CrysAlisPro 1.171.38.42b (Rigaku Oxford Diffraction, 2015)
Empirical absorption correction using spherical harmonics,
 implemented in SCALE3 ABSPACK scaling algorithm.
;
_exptl_crystal_colour yellow
_exptl_crystal_colour_primary yellow
_exptl_crystal_density_diffrn 1.061
_exptl_crystal_description irregular
_exptl_crystal_F_000 2416
_exptl_crystal_size_max 0.3
_exptl_crystal_size_mid 0.15
_exptl_crystal_size_min 0.1
_refine_diff_density_max 0.371
_refine_diff_density_min -0.186
_refine_diff_density_rms 0.032
_refine_ls_abs_structure_details
;
 Flack x determined using 2136 quotients [(I+)-(I-)]/[(I+)+(I-)]
 (Parsons, Flack and Wagner, Acta Cryst. B69 (2013) 249-259).
;
_refine_ls_abs_structure_Flack 0.001(9)
_refine_ls_extinction_method none
_refine_ls_goodness_of_fit_ref 1.016
_refine_ls_hydrogen_treatment constr
_refine_ls_matrix_type full
_refine_ls_number_parameters 387
_refine_ls_number_reflns 6116
_refine_ls_number_restraints 32
_refine_ls_restrained_S_all 1.015
_refine_ls_R_factor_all 0.0452
_refine_ls_R_factor_gt 0.0394
_refine_ls_shift/su_max 0.000
_refine_ls_shift/su_mean 0.000
_refine_ls_structure_factor_coef Fsqd
_refine_ls_weighting_details 'w=1/[\s^2^(Fo^2^)+(0.0536P)^2^+1.7582P] where P=(Fo^2^+2Fc^2^)/3'
_refine_ls_weighting_scheme calc
_refine_ls_wR_factor_gt 0.0990
_refine_ls_wR_factor_ref 0.1035
_reflns_Friedel_coverage 0.698
_reflns_Friedel_fraction_full 1.000
_reflns_Friedel_fraction_max 0.998
_reflns_number_gt 5571
_reflns_number_total 6116
_reflns_threshold_expression 'I > 2\s(I)'
_cod_data_source_file c7dt02238g2.cif
_cod_data_source_block 3c
_cod_original_cell_volume 6882.68(14)
_cod_database_code 7044380
_chemical_oxdiff_formula 'C32 H54 N3 Na1 P1'
_shelx_space_group_comment
;
The symmetry employed for this shelxl refinement is uniquely defined
by the following loop, which should always be used as a source of
symmetry information in preference to the above space-group names.
They are only intended as comments.
;
_reflns_odcompleteness_completeness 99.92
_reflns_odcompleteness_iscentric 1
_reflns_odcompleteness_theta 66.49
_olex2_refinement_description
;
1. Fixed Uiso
 At 1.2 times of:
  All C(H) groups, All C(H,H) groups
 At 1.5 times of:
  All C(H,H,H) groups
2. Restrained distances
 N1A-C25A \\sim N1-C25
 with sigma of 0.02
 C27A-C25A \\sim C27-C25
 with sigma of 0.02
 Na1-N1 \\sim Na1-N1A
 with sigma of 0.02
 Na1-N2 \\sim Na1-N2A
 with sigma of 0.02
 Na1-N3 \\sim Na1-N3A
 with sigma of 0.02
3. Uiso/Uaniso restraints and constraints
Uanis(C26) = Uanis(C26A)
Uanis(C25) = Uanis(C25A)
Uanis(N1) = Uanis(N1A)
Uanis(C27) = Uanis(C27A)
Uanis(C28) = Uanis(C28A)
Uanis(C29) = Uanis(C29A)
Uanis(C30) = Uanis(C30A)
Uanis(C31) = Uanis(C31A)
Uanis(N3) = Uanis(N3A)
Uanis(N2) = Uanis(N2A)
Uanis(C32) = Uanis(C32A)
Uanis(C33) = Uanis(C33A)
4. Same fragment restrains
{N1A, C27A, C28A, N2A, C30A, C31A, N3A, C25A, C26A, C29A, C33A, C32A} sigma for
1-2: 0.02, 1-3: 0.02
as
{N1, C27, C28, N2, C30, C31, N3, C25, C26, C29, C33, C32}
5. Others
 Fixed Sof: N1(0.61026) C27(0.61026) H27A(0.61026) H27B(0.61026) C28(0.61026)
 H28A(0.61026) H28B(0.61026) N2(0.61026) C30(0.61026) H30A(0.61026)
 H30B(0.61026) C31(0.61026) H31A(0.61026) H31B(0.61026) N3(0.61026)
 C25(0.61026) H25A(0.61026) H25B(0.61026) H25C(0.61026) C26(0.61026)
 H26A(0.61026) H26B(0.61026) H26C(0.61026) C29(0.61026) H29A(0.61026)
 H29B(0.61026) H29C(0.61026) C33(0.61026) H33A(0.61026) H33B(0.61026)
 H33C(0.61026) C32(0.61026) H32A(0.61026) H32B(0.61026) H32C(0.61026)
 N1A(0.38974) C27A(0.38974) H27C(0.38974) H27D(0.38974) C28A(0.38974)
 H28C(0.38974) H28D(0.38974) N2A(0.38974) C30A(0.38974) H30C(0.38974)
 H30D(0.38974) C31A(0.38974) H31C(0.38974) H31D(0.38974) N3A(0.38974)
 C25A(0.38974) H25D(0.38974) H25E(0.38974) H25F(0.38974) C26A(0.38974)
 H26D(0.38974) H26E(0.38974) H26F(0.38974) C29A(0.38974) H29D(0.38974)
 H29E(0.38974) H29F(0.38974) C33A(0.38974) H33D(0.38974) H33E(0.38974)
 H33F(0.38974) C32A(0.38974) H32D(0.38974) H32E(0.38974) H32F(0.38974)
6.a Ternary CH refined with riding coordinates:
 C7(H7), C10(H10), C19(H19), C22(H22)
6.b Secondary CH2 refined with riding coordinates:
 C27(H27A,H27B), C28(H28A,H28B), C30(H30A,H30B), C31(H31A,H31B), C27A(H27C,
 H27D), C28A(H28C,H28D), C30A(H30C,H30D), C31A(H31C,H31D)
6.c Me refined with riding coordinates:
 C25(H25A,H25B,H25C), C26(H26A,H26B,H26C), C29(H29A,H29B,H29C), C33(H33A,H33B,
 H33C), C32(H32A,H32B,H32C), C25A(H25D,H25E,H25F), C26A(H26D,H26E,H26F),
 C29A(H29D,H29E,H29F), C33A(H33D,H33E,H33F), C32A(H32D,H32E,H32F)
6.d Aromatic/amide H refined with riding coordinates:
 C3(H3), C4(H4), C5(H5), C15(H15), C16(H16), C17(H17)
6.e Idealised Me refined as rotating group:
 C8(H8A,H8B,H8C), C9(H9A,H9B,H9C), C11(H11A,H11B,H11C), C12(H12A,H12B,H12C),
 C20(H20A,H20B,H20C), C21(H21A,H21B,H21C), C23(H23A,H23B,H23C), C24(H24A,H24B,
 H24C)
;
_shelx_shelxl_version_number 2014/7
_olex2_submission_special_instructions 'No special instructions were received'
_oxdiff_exptl_absorpt_empirical_details
;
Empirical correction (ABSPACK) includes:
- Absorption correction using spherical harmonics
- Frame scaling
;
_oxdiff_exptl_absorpt_empirical_full_max 1.353
_oxdiff_exptl_absorpt_empirical_full_min 0.737

loop_
_space_group_symop_operation_xyz
'x, y, z'
'-x, -y, z+1/2'
'-y+1/2, x+1/2, z+3/4'
'y+1/2, -x+1/2, z+1/4'
'-x+1/2, y+1/2, -z+3/4'
'x+1/2, -y+1/2, -z+1/4'
'y, x, -z'
'-y, -x, -z+1/2'

loop_
_atom_site_label
_atom_site_type_symbol
_atom_site_fract_x
_atom_site_fract_y
_atom_site_fract_z
_atom_site_U_iso_or_equiv
_atom_site_adp_type
_atom_site_occupancy
_atom_site_site_symmetry_order
_atom_site_calc_flag
_atom_site_refinement_flags_posn
_atom_site_refinement_flags_occupancy
_atom_site_disorder_assembly
_atom_site_disorder_group
P1 P 0.57873(6) 0.95091(5) 0.32833(2) 0.03433(16) Uani 1 1 d . . . .
Na1 Na 0.55834(9) 0.74080(8) 0.35289(2) 0.0417(3) Uani 1 1 d D . . .
N1 N 0.5644(13) 0.5762(9) 0.3204(2) 0.0527(12) Uani 0.6103 1 d D P A 1
C27 C 0.4984(12) 0.4977(11) 0.3362(2) 0.071(3) Uani 0.6103 1 d D P A 1
H27A H 0.5140 0.4272 0.3273 0.086 Uiso 0.6103 1 calc R P A 1
H27B H 0.4234 0.5137 0.3318 0.086 Uiso 0.6103 1 calc R P A 1
C28 C 0.514(3) 0.4938(12) 0.3707(3) 0.070(3) Uani 0.6103 1 d D P A 1
H28A H 0.4688 0.4375 0.3794 0.084 Uiso 0.6103 1 calc R P A 1
H28B H 0.5886 0.4742 0.3750 0.084 Uiso 0.6103 1 calc R P A 1
N2 N 0.4910(16) 0.5923(11) 0.3867(2) 0.0497(14) Uani 0.6103 1 d D P A 1
C30 C 0.543(2) 0.5993(17) 0.4170(3) 0.066(3) Uani 0.6103 1 d D P A 1
H30A H 0.5381 0.5298 0.4274 0.080 Uiso 0.6103 1 calc R P A 1
H30B H 0.5045 0.6509 0.4300 0.080 Uiso 0.6103 1 calc R P A 1
C31 C 0.6556(19) 0.6306(19) 0.4161(6) 0.060(2) Uani 0.6103 1 d D P A 1
H31A H 0.6814 0.6391 0.4377 0.072 Uiso 0.6103 1 calc R P A 1
H31B H 0.6968 0.5731 0.4063 0.072 Uiso 0.6103 1 calc R P A 1
N3 N 0.6752(14) 0.7289(15) 0.3989(3) 0.0487(18) Uani 0.6103 1 d D P A 1
C25 C 0.6768(11) 0.5420(13) 0.3239(4) 0.080(3) Uani 0.6103 1 d D P A 1
H25A H 0.6952 0.5395 0.3461 0.119 Uiso 0.6103 1 calc R P A 1
H25B H 0.6859 0.4718 0.3147 0.119 Uiso 0.6103 1 calc R P A 1
H25C H 0.7231 0.5924 0.3132 0.119 Uiso 0.6103 1 calc R P A 1
C26 C 0.5399(10) 0.5791(13) 0.2871(2) 0.076(3) Uani 0.6103 1 d D P A 1
H26A H 0.5845 0.6318 0.2768 0.114 Uiso 0.6103 1 calc R P A 1
H26B H 0.5533 0.5095 0.2779 0.114 Uiso 0.6103 1 calc R P A 1
H26C H 0.4655 0.5977 0.2842 0.114 Uiso 0.6103 1 calc R P A 1
C29 C 0.3760(19) 0.604(4) 0.3906(8) 0.094(4) Uani 0.6103 1 d D P A 1
H29A H 0.3606 0.6699 0.4014 0.142 Uiso 0.6103 1 calc R P A 1
H29B H 0.3421 0.6039 0.3700 0.142 Uiso 0.6103 1 calc R P A 1
H29C H 0.3488 0.5443 0.4029 0.142 Uiso 0.6103 1 calc R P A 1
C33 C 0.787(2) 0.735(3) 0.3910(10) 0.070(3) Uani 0.6103 1 d D P A 1
H33A H 0.8076 0.6730 0.3789 0.105 Uiso 0.6103 1 calc R P A 1
H33B H 0.8000 0.7991 0.3786 0.105 Uiso 0.6103 1 calc R P A 1
H33C H 0.8292 0.7385 0.4102 0.105 Uiso 0.6103 1 calc R P A 1
C32 C 0.645(2) 0.8211(18) 0.4168(5) 0.073(4) Uani 0.6103 1 d D P A 1
H32A H 0.5695 0.8165 0.4221 0.109 Uiso 0.6103 1 calc R P A 1
H32B H 0.6864 0.8243 0.4360 0.109 Uiso 0.6103 1 calc R P A 1
H32C H 0.6572 0.8849 0.4044 0.109 Uiso 0.6103 1 calc R P A 1
C1 C 0.5508(2) 0.8902(2) 0.28979(6) 0.0390(6) Uani 1 1 d . . . .
C2 C 0.4475(3) 0.8592(2) 0.28056(6) 0.0469(7) Uani 1 1 d . . . .
C3 C 0.4333(3) 0.8076(3) 0.25208(7) 0.0609(9) Uani 1 1 d . . . .
H3 H 0.3643 0.7867 0.2460 0.073 Uiso 1 1 calc R . . .
C4 C 0.5170(4) 0.7863(3) 0.23262(7) 0.0673(11) Uani 1 1 d . . . .
H4 H 0.5054 0.7514 0.2133 0.081 Uiso 1 1 calc R . . .
C5 C 0.6179(4) 0.8157(3) 0.24122(7) 0.0610(10) Uani 1 1 d . . . .
H5 H 0.6753 0.8001 0.2277 0.073 Uiso 1 1 calc R . . .
C6 C 0.6372(3) 0.8680(2) 0.26935(6) 0.0453(7) Uani 1 1 d . . . .
C7 C 0.3500(3) 0.8776(3) 0.30064(7) 0.0559(8) Uani 1 1 d . . . .
H7 H 0.3723 0.9223 0.3187 0.067 Uiso 1 1 calc R . . .
C8 C 0.3077(3) 0.7746(3) 0.31394(8) 0.0706(11) Uani 1 1 d . . . .
H8A H 0.2809 0.7304 0.2969 0.106 Uiso 1 1 calc GR . . .
H8B H 0.2504 0.7897 0.3286 0.106 Uiso 1 1 calc GR . . .
H8C H 0.3645 0.7373 0.3248 0.106 Uiso 1 1 calc GR . . .
C9 C 0.2634(4) 0.9368(4) 0.28379(10) 0.0812(12) Uani 1 1 d . . . .
H9A H 0.2872 1.0088 0.2793 0.122 Uiso 1 1 calc GR . . .
H9B H 0.2003 0.9394 0.2970 0.122 Uiso 1 1 calc GR . . .
H9C H 0.2467 0.9006 0.2642 0.122 Uiso 1 1 calc GR . . .
C10 C 0.7476(3) 0.9034(3) 0.27703(7) 0.0522(8) Uani 1 1 d . . . .
H10 H 0.7403 0.9648 0.2915 0.063 Uiso 1 1 calc R . . .
C11 C 0.8095(4) 0.9435(4) 0.24864(10) 0.0868(14) Uani 1 1 d . . . .
H11A H 0.8241 0.8844 0.2345 0.130 Uiso 1 1 calc GR . . .
H11B H 0.8762 0.9748 0.2556 0.130 Uiso 1 1 calc GR . . .
H11C H 0.7676 0.9969 0.2377 0.130 Uiso 1 1 calc GR . . .
C12 C 0.8105(4) 0.8205(4) 0.29447(11) 0.0797(12) Uani 1 1 d . . . .
H12A H 0.7717 0.7990 0.3132 0.120 Uiso 1 1 calc GR . . .
H12B H 0.8791 0.8498 0.3005 0.120 Uiso 1 1 calc GR . . .
H12C H 0.8214 0.7590 0.2810 0.120 Uiso 1 1 calc GR . . .
C13 C 0.49195(19) 1.06794(19) 0.32966(5) 0.0312(5) Uani 1 1 d . . . .
C14 C 0.4447(2) 1.0973(2) 0.35819(6) 0.0357(6) Uani 1 1 d . . . .
C15 C 0.3783(3) 1.1846(3) 0.35949(8) 0.0501(8) Uani 1 1 d . . . .
H15 H 0.3471 1.2034 0.3788 0.060 Uiso 1 1 calc R . . .
C16 C 0.3566(3) 1.2446(3) 0.33340(8) 0.0573(9) Uani 1 1 d . . . .
H16 H 0.3075 1.3011 0.3344 0.069 Uiso 1 1 calc R . . .
C17 C 0.4074(3) 1.2208(2) 0.30608(7) 0.0489(7) Uani 1 1 d . . . .
H17 H 0.3949 1.2634 0.2882 0.059 Uiso 1 1 calc R . . .
C18 C 0.4762(2) 1.1366(2) 0.30370(6) 0.0381(6) Uani 1 1 d . . . .
C19 C 0.4633(2) 1.0331(2) 0.38790(6) 0.0436(7) Uani 1 1 d . . . .
H19 H 0.5285 0.9901 0.3845 0.052 Uiso 1 1 calc R . . .
C20 C 0.3737(3) 0.9569(3) 0.39396(8) 0.0628(9) Uani 1 1 d . . . .
H20A H 0.3079 0.9964 0.3968 0.094 Uiso 1 1 calc GR . . .
H20B H 0.3888 0.9161 0.4129 0.094 Uiso 1 1 calc GR . . .
H20C H 0.3665 0.9089 0.3762 0.094 Uiso 1 1 calc GR . . .
C21 C 0.4826(3) 1.1027(4) 0.41659(7) 0.0692(11) Uani 1 1 d . . . .
H21A H 0.5403 1.1521 0.4122 0.104 Uiso 1 1 calc GR . . .
H21B H 0.5015 1.0582 0.4344 0.104 Uiso 1 1 calc GR . . .
H21C H 0.4183 1.1424 0.4215 0.104 Uiso 1 1 calc GR . . .
C22 C 0.5407(3) 1.1286(2) 0.27360(6) 0.0482(7) Uani 1 1 d . . . .
H22 H 0.5917 1.0691 0.2763 0.058 Uiso 1 1 calc R . . .
C23 C 0.6053(3) 1.2281(3) 0.26820(7) 0.0580(9) Uani 1 1 d . . . .
H23A H 0.5577 1.2877 0.2644 0.087 Uiso 1 1 calc GR . . .
H23B H 0.6512 1.2181 0.2500 0.087 Uiso 1 1 calc GR . . .
H23C H 0.6486 1.2426 0.2867 0.087 Uiso 1 1 calc GR . . .
C24 C 0.4764(4) 1.1051(3) 0.24459(7) 0.0749(12) Uani 1 1 d . . . .
H24A H 0.4434 1.0355 0.2466 0.112 Uiso 1 1 calc GR . . .
H24B H 0.5227 1.1057 0.2263 0.112 Uiso 1 1 calc GR . . .
H24C H 0.4215 1.1589 0.2421 0.112 Uiso 1 1 calc GR . . .
N1A N 0.556(2) 0.5723(14) 0.3231(4) 0.0527(12) Uani 0.3897 1 d D P A 2
C27A C 0.521(2) 0.4899(18) 0.3431(4) 0.071(3) Uani 0.3897 1 d D P A 2
H27C H 0.5646 0.4271 0.3381 0.086 Uiso 0.3897 1 calc R P A 2
H27D H 0.4479 0.4727 0.3370 0.086 Uiso 0.3897 1 calc R P A 2
C28A C 0.522(5) 0.501(2) 0.3768(5) 0.070(3) Uani 0.3897 1 d D P A 2
H28C H 0.4710 0.4494 0.3853 0.084 Uiso 0.3897 1 calc R P A 2
H28D H 0.5928 0.4798 0.3842 0.084 Uiso 0.3897 1 calc R P A 2
N2A N 0.498(3) 0.6018(18) 0.3906(4) 0.0497(14) Uani 0.3897 1 d D P A 2
C30A C 0.554(4) 0.618(3) 0.4202(5) 0.066(3) Uani 0.3897 1 d D P A 2
H30C H 0.5474 0.5534 0.4330 0.080 Uiso 0.3897 1 calc R P A 2
H30D H 0.5197 0.6763 0.4316 0.080 Uiso 0.3897 1 calc R P A 2
C31A C 0.667(3) 0.643(3) 0.4166(10) 0.060(2) Uani 0.3897 1 d D P A 2
H31C H 0.7039 0.5813 0.4076 0.072 Uiso 0.3897 1 calc R P A 2
H31D H 0.6980 0.6562 0.4375 0.072 Uiso 0.3897 1 calc R P A 2
N3A N 0.687(2) 0.736(2) 0.3967(6) 0.0487(18) Uani 0.3897 1 d D P A 2
C25A C 0.6714(18) 0.567(2) 0.3176(8) 0.080(3) Uani 0.3897 1 d D P A 2
H25D H 0.6928 0.6243 0.3038 0.119 Uiso 0.3897 1 calc R P A 2
H25E H 0.7088 0.5727 0.3375 0.119 Uiso 0.3897 1 calc R P A 2
H25F H 0.6888 0.4988 0.3078 0.119 Uiso 0.3897 1 calc R P A 2
C26A C 0.5032(16) 0.576(2) 0.2930(4) 0.076(3) Uani 0.3897 1 d D P A 2
H26D H 0.5314 0.6347 0.2808 0.114 Uiso 0.3897 1 calc R P A 2
H26E H 0.5158 0.5095 0.2819 0.114 Uiso 0.3897 1 calc R P A 2
H26F H 0.4272 0.5856 0.2961 0.114 Uiso 0.3897 1 calc R P A 2
C29A C 0.384(3) 0.614(7) 0.3958(13) 0.094(4) Uani 0.3897 1 d D P A 2
H29D H 0.3705 0.6835 0.4052 0.142 Uiso 0.3897 1 calc R P A 2
H29E H 0.3470 0.6093 0.3758 0.142 Uiso 0.3897 1 calc R P A 2
H29F H 0.3592 0.5586 0.4098 0.142 Uiso 0.3897 1 calc R P A 2
C33A C 0.797(3) 0.735(5) 0.3871(16) 0.070(3) Uani 0.3897 1 d D P A 2
H33D H 0.8128 0.6693 0.3760 0.105 Uiso 0.3897 1 calc R P A 2
H33E H 0.8110 0.7953 0.3732 0.105 Uiso 0.3897 1 calc R P A 2
H33F H 0.8427 0.7406 0.4055 0.105 Uiso 0.3897 1 calc R P A 2
C32A C 0.664(3) 0.834(3) 0.4130(9) 0.073(4) Uani 0.3897 1 d D P A 2
H32D H 0.5897 0.8342 0.4194 0.109 Uiso 0.3897 1 calc R P A 2
H32E H 0.7091 0.8391 0.4315 0.109 Uiso 0.3897 1 calc R P A 2
H32F H 0.6775 0.8938 0.3992 0.109 Uiso 0.3897 1 calc R P A 2

loop_
_atom_site_aniso_label
_atom_site_aniso_U_11
_atom_site_aniso_U_22
_atom_site_aniso_U_33
_atom_site_aniso_U_23
_atom_site_aniso_U_13
_atom_site_aniso_U_12
P1 0.0461(4) 0.0340(3) 0.0230(3) 0.0004(2) -0.0002(3) 0.0011(3)
Na1 0.0504(6) 0.0369(6) 0.0378(5) 0.0023(4) -0.0072(5) 0.0008(5)
N1 0.081(3) 0.0408(15) 0.037(2) -0.0006(14) 0.0039(19) 0.0009(17)
C27 0.123(7) 0.049(3) 0.042(5) 0.004(3) -0.016(5) -0.032(4)
C28 0.126(6) 0.044(3) 0.041(5) 0.005(3) 0.000(7) -0.017(3)
N2 0.050(3) 0.061(3) 0.038(3) 0.002(2) 0.000(3) -0.0101(19)
C30 0.087(6) 0.071(8) 0.041(3) 0.008(4) -0.006(3) -0.017(5)
C31 0.063(6) 0.065(5) 0.052(2) 0.015(3) -0.017(3) 0.002(4)
N3 0.049(4) 0.048(3) 0.049(2) 0.0081(19) -0.015(3) 0.000(2)
C25 0.107(4) 0.052(8) 0.080(8) 0.014(5) 0.022(4) 0.017(4)
C26 0.126(10) 0.065(3) 0.038(4) -0.007(4) 0.014(4) 0.004(7)
C29 0.061(4) 0.129(10) 0.093(11) 0.027(8) 0.012(5) -0.016(5)
C33 0.058(5) 0.093(3) 0.058(9) 0.008(5) -0.008(4) 0.003(4)
C32 0.077(9) 0.066(6) 0.076(5) -0.007(5) -0.029(5) 0.018(4)
C1 0.0598(18) 0.0308(13) 0.0264(11) 0.0011(10) 0.0031(12) -0.0068(13)
C2 0.070(2) 0.0394(15) 0.0317(13) -0.0016(11) -0.0020(13) -0.0162(15)
C3 0.092(3) 0.0551(19) 0.0358(14) -0.0038(14) -0.0078(17) -0.0241(19)
C4 0.119(4) 0.054(2) 0.0292(15) -0.0111(14) -0.0023(18) -0.018(2)
C5 0.101(3) 0.0488(19) 0.0327(15) -0.0052(14) 0.0178(17) -0.0031(19)
C6 0.070(2) 0.0354(15) 0.0310(13) -0.0017(11) 0.0066(13) -0.0053(14)
C7 0.061(2) 0.062(2) 0.0451(16) -0.0073(15) -0.0019(15) -0.0269(16)
C8 0.080(3) 0.079(3) 0.0530(18) 0.0047(18) -0.0042(18) -0.040(2)
C9 0.072(3) 0.091(3) 0.081(3) 0.006(2) 0.003(2) -0.008(2)
C10 0.065(2) 0.0498(18) 0.0422(15) -0.0034(13) 0.0175(14) 0.0021(16)
C11 0.092(3) 0.102(3) 0.067(2) 0.000(2) 0.034(2) -0.019(3)
C12 0.074(3) 0.068(3) 0.097(3) -0.001(2) 0.001(2) 0.007(2)
C13 0.0317(12) 0.0337(13) 0.0282(11) 0.0004(10) -0.0050(9) -0.0050(10)
C14 0.0330(13) 0.0403(14) 0.0337(12) -0.0002(10) -0.0018(10) -0.0024(11)
C15 0.0454(17) 0.0510(18) 0.0537(17) -0.0027(14) 0.0096(14) 0.0022(14)
C16 0.0478(18) 0.0436(18) 0.080(2) 0.0135(16) 0.0005(17) 0.0108(15)
C17 0.0484(17) 0.0409(16) 0.0575(17) 0.0149(14) -0.0105(14) -0.0034(13)
C18 0.0454(16) 0.0357(14) 0.0333(13) 0.0044(11) -0.0105(11) -0.0114(12)
C19 0.0449(16) 0.0582(18) 0.0276(12) 0.0001(11) 0.0021(11) 0.0091(14)
C20 0.075(2) 0.072(2) 0.0420(16) 0.0159(16) 0.0035(15) -0.005(2)
C21 0.075(3) 0.097(3) 0.0357(16) -0.0100(17) -0.0035(15) 0.003(2)
C22 0.075(2) 0.0422(15) 0.0276(12) 0.0083(11) -0.0062(13) -0.0089(15)
C23 0.069(2) 0.065(2) 0.0398(15) 0.0064(15) -0.0029(15) -0.0196(17)
C24 0.107(3) 0.082(3) 0.0362(16) 0.0094(16) -0.0141(18) -0.043(2)
N1A 0.081(3) 0.0408(15) 0.037(2) -0.0006(14) 0.0039(19) 0.0009(17)
C27A 0.123(7) 0.049(3) 0.042(5) 0.004(3) -0.016(5) -0.032(4)
C28A 0.126(6) 0.044(3) 0.041(5) 0.005(3) 0.000(7) -0.017(3)
N2A 0.050(3) 0.061(3) 0.038(3) 0.002(2) 0.000(3) -0.0101(19)
C30A 0.087(6) 0.071(8) 0.041(3) 0.008(4) -0.006(3) -0.017(5)
C31A 0.063(6) 0.065(5) 0.052(2) 0.015(3) -0.017(3) 0.002(4)
N3A 0.049(4) 0.048(3) 0.049(2) 0.0081(19) -0.015(3) 0.000(2)
C25A 0.107(4) 0.052(8) 0.080(8) 0.014(5) 0.022(4) 0.017(4)
C26A 0.126(10) 0.065(3) 0.038(4) -0.007(4) 0.014(4) 0.004(7)
C29A 0.061(4) 0.129(10) 0.093(11) 0.027(8) 0.012(5) -0.016(5)
C33A 0.058(5) 0.093(3) 0.058(9) 0.008(5) -0.008(4) 0.003(4)
C32A 0.077(9) 0.066(6) 0.076(5) -0.007(5) -0.029(5) 0.018(4)

loop_
_atom_type_symbol
_atom_type_description
_atom_type_scat_dispersion_real
_atom_type_scat_dispersion_imag
_atom_type_scat_source
C C 0.0181 0.0091 'International Tables Vol C Tables 4.2.6.8 and 6.1.1.4'
H H 0.0000 0.0000 'International Tables Vol C Tables 4.2.6.8 and 6.1.1.4'
N N 0.0311 0.0180 'International Tables Vol C Tables 4.2.6.8 and 6.1.1.4'
Na Na 0.1353 0.1239 'International Tables Vol C Tables 4.2.6.8 and 6.1.1.4'
P P 0.2955 0.4335 'International Tables Vol C Tables 4.2.6.8 and 6.1.1.4'

loop_
_geom_angle_atom_site_label_1
_geom_angle_atom_site_label_2
_geom_angle_atom_site_label_3
_geom_angle
C1 P1 Na1 85.70(8)
C13 P1 Na1 132.75(9)
C13 P1 C1 104.28(12)
P1 Na1 C32 89.3(5)
P1 Na1 C25A 116.6(4)
N1 Na1 P1 124.3(3)
N1 Na1 N2 73.1(3)
N1 Na1 C32 138.4(6)
N2 Na1 P1 158.6(4)
N2 Na1 C32 81.8(4)
N3 Na1 P1 107.2(4)
N3 Na1 N1 112.0(5)
N3 Na1 N2 72.4(4)
N3 Na1 C32 27.0(4)
N1A Na1 P1 127.5(4)
N1A Na1 N2A 74.0(5)
N1A Na1 C25A 29.2(6)
N2A Na1 P1 156.0(6)
N2A Na1 C25A 87.4(7)
N3A Na1 P1 103.8(7)
N3A Na1 N1A 112.1(8)
N3A Na1 N2A 72.3(6)
N3A Na1 C25A 92.9(9)
C27 N1 Na1 106.9(6)
C27 N1 C25 107.5(9)
C25 N1 Na1 102.3(10)
C26 N1 Na1 121.0(9)
C26 N1 C27 110.3(8)
C26 N1 C25 107.9(9)
N1 C27 H27A 108.8
N1 C27 H27B 108.8
N1 C27 C28 113.8(11)
H27A C27 H27B 107.7
C28 C27 H27A 108.8
C28 C27 H27B 108.8
C27 C28 H28A 108.7
C27 C28 H28B 108.7
H28A C28 H28B 107.6
N2 C28 C27 114.4(11)
N2 C28 H28A 108.7
N2 C28 H28B 108.7
C28 N2 Na1 107.4(8)
C28 N2 C30 112.4(10)
C28 N2 C29 109.7(11)
C30 N2 Na1 108.2(7)
C30 N2 C29 110.1(10)
C29 N2 Na1 109(2)
N2 C30 H30A 108.4
N2 C30 H30B 108.4
N2 C30 C31 115.5(10)
H30A C30 H30B 107.5
C31 C30 H30A 108.4
C31 C30 H30B 108.4
C30 C31 H31A 108.8
C30 C31 H31B 108.8
H31A C31 H31B 107.7
N3 C31 C30 113.9(9)
N3 C31 H31A 108.8
N3 C31 H31B 108.8
C31 N3 Na1 110.5(8)
C33 N3 Na1 113.1(18)
C33 N3 C31 109.2(10)
C32 N3 Na1 102.3(9)
C32 N3 C31 111.8(10)
C32 N3 C33 109.7(10)
N1 C25 H25A 109.5
N1 C25 H25B 109.5
N1 C25 H25C 109.5
H25A C25 H25B 109.5
H25A C25 H25C 109.5
H25B C25 H25C 109.5
N1 C26 H26A 109.5
N1 C26 H26B 109.5
N1 C26 H26C 109.5
H26A C26 H26B 109.5
H26A C26 H26C 109.5
H26B C26 H26C 109.5
N2 C29 H29A 109.5
N2 C29 H29B 109.5
N2 C29 H29C 109.5
H29A C29 H29B 109.5
H29A C29 H29C 109.5
H29B C29 H29C 109.5
N3 C33 H33A 109.5
N3 C33 H33B 109.5
N3 C33 H33C 109.5
H33A C33 H33B 109.5
H33A C33 H33C 109.5
H33B C33 H33C 109.5
Na1 C32 H32A 80.9
Na1 C32 H32B 160.2
Na1 C32 H32C 81.4
N3 C32 Na1 50.7(7)
N3 C32 H32A 109.5
N3 C32 H32B 109.5
N3 C32 H32C 109.5
H32A C32 H32B 109.5
H32A C32 H32C 109.5
H32B C32 H32C 109.5
C2 C1 P1 122.5(2)
C2 C1 C6 118.6(2)
C6 C1 P1 118.7(2)
C1 C2 C7 123.1(2)
C3 C2 C1 119.4(3)
C3 C2 C7 117.5(3)
C2 C3 H3 119.2
C4 C3 C2 121.5(4)
C4 C3 H3 119.2
C3 C4 H4 120.1
C3 C4 C5 119.9(3)
C5 C4 H4 120.1
C4 C5 H5 119.3
C4 C5 C6 121.3(3)
C6 C5 H5 119.3
C1 C6 C10 121.3(2)
C5 C6 C1 119.2(3)
C5 C6 C10 119.5(3)
C2 C7 H7 107.1
C8 C7 C2 111.4(3)
C8 C7 H7 107.1
C9 C7 C2 113.2(3)
C9 C7 H7 107.1
C9 C7 C8 110.4(3)
C7 C8 H8A 109.5
C7 C8 H8B 109.5
C7 C8 H8C 109.5
H8A C8 H8B 109.5
H8A C8 H8C 109.5
H8B C8 H8C 109.5
C7 C9 H9A 109.5
C7 C9 H9B 109.5
C7 C9 H9C 109.5
H9A C9 H9B 109.5
H9A C9 H9C 109.5
H9B C9 H9C 109.5
C6 C10 H10 106.4
C6 C10 C11 113.6(3)
C6 C10 C12 112.9(3)
C11 C10 H10 106.4
C12 C10 H10 106.4
C12 C10 C11 110.6(3)
C10 C11 H11A 109.5
C10 C11 H11B 109.5
C10 C11 H11C 109.5
H11A C11 H11B 109.5
H11A C11 H11C 109.5
H11B C11 H11C 109.5
C10 C12 H12A 109.5
C10 C12 H12B 109.5
C10 C12 H12C 109.5
H12A C12 H12B 109.5
H12A C12 H12C 109.5
H12B C12 H12C 109.5
C14 C13 P1 119.38(18)
C14 C13 C18 117.1(2)
C18 C13 P1 123.29(19)
C13 C14 C19 121.1(2)
C15 C14 C13 120.0(2)
C15 C14 C19 118.9(2)
C14 C15 H15 119.1
C16 C15 C14 121.8(3)
C16 C15 H15 119.1
C15 C16 H16 120.7
C17 C16 C15 118.5(3)
C17 C16 H16 120.7
C16 C17 H17 119.0
C16 C17 C18 122.0(3)
C18 C17 H17 119.0
C13 C18 C22 122.9(2)
C17 C18 C13 120.1(3)
C17 C18 C22 116.7(2)
C14 C19 H19 107.3
C14 C19 C21 112.7(3)
C20 C19 C14 111.5(2)
C20 C19 H19 107.3
C20 C19 C21 110.4(3)
C21 C19 H19 107.3
C19 C20 H20A 109.5
C19 C20 H20B 109.5
C19 C20 H20C 109.5
H20A C20 H20B 109.5
H20A C20 H20C 109.5
H20B C20 H20C 109.5
C19 C21 H21A 109.5
C19 C21 H21B 109.5
C19 C21 H21C 109.5
H21A C21 H21B 109.5
H21A C21 H21C 109.5
H21B C21 H21C 109.5
C18 C22 H22 107.2
C23 C22 C18 111.2(3)
C23 C22 H22 107.2
C24 C22 C18 114.7(3)
C24 C22 H22 107.2
C24 C22 C23 109.1(2)
C22 C23 H23A 109.5
C22 C23 H23B 109.5
C22 C23 H23C 109.5
H23A C23 H23B 109.5
H23A C23 H23C 109.5
H23B C23 H23C 109.5
C22 C24 H24A 109.5
C22 C24 H24B 109.5
C22 C24 H24C 109.5
H24A C24 H24B 109.5
H24A C24 H24C 109.5
H24B C24 H24C 109.5
C27A N1A Na1 109.1(9)
C27A N1A C25A 111.3(15)
C27A N1A C26A 114.7(14)
C25A N1A Na1 96.3(17)
C26A N1A Na1 115.9(16)
C26A N1A C25A 108.0(13)
N1A C27A H27C 106.9
N1A C27A H27D 106.9
N1A C27A C28A 121.7(15)
H27C C27A H27D 106.7
C28A C27A H27C 106.9
C28A C27A H27D 106.9
C27A C28A H28C 107.4
C27A C28A H28D 107.4
H28C C28A H28D 106.9
N2A C28A C27A 119.8(16)
N2A C28A H28C 107.4
N2A C28A H28D 107.4
C28A N2A Na1 107.1(12)
C28A N2A C30A 112.3(16)
C28A N2A C29A 111.3(18)
C30A N2A Na1 108.2(11)
C30A N2A C29A 109.2(16)
C29A N2A Na1 109(4)
N2A C30A H30C 108.7
N2A C30A H30D 108.7
N2A C30A C31A 114.3(16)
H30C C30A H30D 107.6
C31A C30A H30C 108.7
C31A C30A H30D 108.7
C30A C31A H31C 108.9
C30A C31A H31D 108.9
C30A C31A N3A 113.2(15)
H31C C31A H31D 107.8
N3A C31A H31C 108.9
N3A C31A H31D 108.9
C31A N3A Na1 110.3(12)
C33A N3A Na1 115(3)
C33A N3A C31A 108.5(16)
C32A N3A Na1 102.3(15)
C32A N3A C31A 111.5(15)
C32A N3A C33A 109.6(16)
Na1 C25A H25D 83.6
Na1 C25A H25E 74.7
Na1 C25A H25F 163.0
N1A C25A Na1 54.5(13)
N1A C25A H25D 109.5
N1A C25A H25E 109.5
N1A C25A H25F 109.5
H25D C25A H25E 109.5
H25D C25A H25F 109.5
H25E C25A H25F 109.5
N1A C26A H26D 109.5
N1A C26A H26E 109.5
N1A C26A H26F 109.5
H26D C26A H26E 109.5
H26D C26A H26F 109.5
H26E C26A H26F 109.5
N2A C29A H29D 109.5
N2A C29A H29E 109.5
N2A C29A H29F 109.5
H29D C29A H29E 109.5
H29D C29A H29F 109.5
H29E C29A H29F 109.5
N3A C33A H33D 109.5
N3A C33A H33E 109.5
N3A C33A H33F 109.5
H33D C33A H33E 109.5
H33D C33A H33F 109.5
H33E C33A H33F 109.5
N3A C32A H32D 109.5
N3A C32A H32E 109.5
N3A C32A H32F 109.5
H32D C32A H32E 109.5
H32D C32A H32F 109.5
H32E C32A H32F 109.5

loop_
_geom_bond_atom_site_label_1
_geom_bond_atom_site_label_2
_geom_bond_distance
P1 Na1 2.8745(12)
P1 C1 1.856(3)
P1 C13 1.847(3)
Na1 N1 2.509(9)
Na1 N2 2.525(10)
Na1 N3 2.472(10)
Na1 C32 3.121(17)
Na1 N1A 2.487(15)
Na1 N2A 2.508(15)
Na1 N3A 2.485(16)
Na1 C25A 3.04(4)
N1 C27 1.465(11)
N1 C25 1.497(12)
N1 C26 1.462(9)
C27 H27A 0.9900
C27 H27B 0.9900
C27 C28 1.494(10)
C28 H28A 0.9900
C28 H28B 0.9900
C28 N2 1.455(11)
N2 C30 1.460(10)
N2 C29 1.474(11)
C30 H30A 0.9900
C30 H30B 0.9900
C30 C31 1.477(11)
C31 H31A 0.9900
C31 H31B 0.9900
C31 N3 1.468(11)
N3 C33 1.462(12)
N3 C32 1.451(11)
C25 H25A 0.9800
C25 H25B 0.9800
C25 H25C 0.9800
C26 H26A 0.9800
C26 H26B 0.9800
C26 H26C 0.9800
C29 H29A 0.9800
C29 H29B 0.9800
C29 H29C 0.9800
C33 H33A 0.9800
C33 H33B 0.9800
C33 H33C 0.9800
C32 H32A 0.9800
C32 H32B 0.9800
C32 H32C 0.9800
C1 C2 1.423(4)
C1 C6 1.430(4)
C2 C3 1.396(4)
C2 C7 1.524(5)
C3 H3 0.9500
C3 C4 1.375(6)
C4 H4 0.9500
C4 C5 1.382(6)
C5 H5 0.9500
C5 C6 1.398(4)
C6 C10 1.505(5)
C7 H7 1.0000
C7 C8 1.522(5)
C7 C9 1.512(6)
C8 H8A 0.9800
C8 H8B 0.9800
C8 H8C 0.9800
C9 H9A 0.9800
C9 H9B 0.9800
C9 H9C 0.9800
C10 H10 1.0000
C10 C11 1.534(5)
C10 C12 1.516(6)
C11 H11A 0.9800
C11 H11B 0.9800
C11 H11C 0.9800
C12 H12A 0.9800
C12 H12B 0.9800
C12 H12C 0.9800
C13 C14 1.412(4)
C13 C18 1.426(4)
C14 C15 1.391(4)
C14 C19 1.529(4)
C15 H15 0.9500
C15 C16 1.380(5)
C16 H16 0.9500
C16 C17 1.370(5)
C17 H17 0.9500
C17 C18 1.382(4)
C18 C22 1.531(4)
C19 H19 1.0000
C19 C20 1.512(5)
C19 C21 1.533(4)
C20 H20A 0.9800
C20 H20B 0.9800
C20 H20C 0.9800
C21 H21A 0.9800
C21 H21B 0.9800
C21 H21C 0.9800
C22 H22 1.0000
C22 C23 1.521(5)
C22 C24 1.516(4)
C23 H23A 0.9800
C23 H23B 0.9800
C23 H23C 0.9800
C24 H24A 0.9800
C24 H24B 0.9800
C24 H24C 0.9800
N1A C27A 1.418(16)
N1A C25A 1.489(17)
N1A C26A 1.453(16)
C27A H27C 0.9900
C27A H27D 0.9900
C27A C28A 1.451(15)
C28A H28C 0.9900
C28A H28D 0.9900
C28A N2A 1.438(17)
N2A C30A 1.467(16)
N2A C29A 1.471(17)
C30A H30C 0.9900
C30A H30D 0.9900
C30A C31A 1.475(17)
C31A H31C 0.9900
C31A H31D 0.9900
C31A N3A 1.479(17)
N3A C33A 1.460(16)
N3A C32A 1.451(16)
C25A H25D 0.9800
C25A H25E 0.9800
C25A H25F 0.9800
C26A H26D 0.9800
C26A H26E 0.9800
C26A H26F 0.9800
C29A H29D 0.9800
C29A H29E 0.9800
C29A H29F 0.9800
C33A H33D 0.9800
C33A H33E 0.9800
C33A H33F 0.9800
C32A H32D 0.9800
C32A H32E 0.9800
C32A H32F 0.9800
